data_4107058
loop_
_publ_author_name
'Shabana Khan'
'Reent Michel'
'Johannes M. Dieterich'
'Ricardo A. Mata'
'Herbert W. Roesky'
'Jean-Philippe Demers'
'Adam Lange'
'Dietmar Stalke'

_publ_section_title
;
 Preparation of RSn(I)-Sn(I)R with Two Unsymmetrically Coordinated Sn(I)
 Atoms and Subsequent Gentle Activation of P4
;
_journal_name_full 'Journal of the American Chemical Society'
_journal_page_first 17889
_journal_page_last 17894
_journal_paper_doi 10.1021/ja207538g
_journal_volume 133
_journal_year 2011
_chemical_formula_sum 'C73 H98 N4 Sn2'
_chemical_formula_weight 1268.93
_chemical_name_systematic
; 
 ? 
;
_space_group_IT_number 14
_symmetry_cell_setting monoclinic
_symmetry_space_group_name_Hall '-P 2ybc'
_symmetry_space_group_name_H-M 'P 1 21/c 1'
_atom_sites_solution_hydrogens geom
_atom_sites_solution_primary direct
_atom_sites_solution_secondary difmap
_audit_creation_method SHELXL-97
_cell_angle_alpha 90.00
_cell_angle_beta 94.40(2)
_cell_angle_gamma 90.00
_cell_formula_units_Z 4
_cell_length_a 16.411(6)
_cell_length_b 16.426(6)
_cell_length_c 25.192(9)
_cell_measurement_reflns_used 9439
_cell_measurement_temperature 100(2)
_cell_measurement_theta_max 27.84
_cell_measurement_theta_min 2.325
_cell_volume 6771(4)
_computing_cell_refinement 'SAINT V7.68A'
_computing_data_collection 'APEX2 v2011.2'
_computing_data_reduction 'SAINT V7.68A'
_computing_molecular_graphics 'XSHELL in SHELXTL-97'
_computing_publication_material 'XSHELL in SHELXTL-97'
_computing_structure_refinement 'SHELXL in SHELXTL Version 2008/3'
_computing_structure_solution 'SHELXS in SHELXTL Version 2008/3'
_diffrn_ambient_temperature 100(2)
_diffrn_measured_fraction_theta_full 0.999
_diffrn_measured_fraction_theta_max 0.999
_diffrn_measurement_device_type 'Smart APEX II Ultra'
_diffrn_measurement_method 'omega scans'
_diffrn_radiation_monochromator mirror
_diffrn_radiation_source 'INCOATEC Mo Microsource'
_diffrn_radiation_type MoK\a
_diffrn_radiation_wavelength 0.71073
_diffrn_reflns_av_R_equivalents 0.0573
_diffrn_reflns_av_sigmaI/netI 0.0262
_diffrn_reflns_limit_h_max 21
_diffrn_reflns_limit_h_min -21
_diffrn_reflns_limit_k_max 21
_diffrn_reflns_limit_k_min -21
_diffrn_reflns_limit_l_max 33
_diffrn_reflns_limit_l_min -33
_diffrn_reflns_number 177456
_diffrn_reflns_theta_full 27.86
_diffrn_reflns_theta_max 27.86
_diffrn_reflns_theta_min 1.24
_exptl_absorpt_coefficient_mu 0.780
_exptl_absorpt_correction_T_max 0.7456
_exptl_absorpt_correction_T_min 0.6971
_exptl_absorpt_correction_type multi-scan
_exptl_absorpt_process_details 'SADABS 2008/1'
_exptl_crystal_colour 'dark green'
_exptl_crystal_density_diffrn 1.245
_exptl_crystal_description block
_exptl_crystal_F_000 2656
_exptl_crystal_size_max 0.1
_exptl_crystal_size_mid 0.1
_exptl_crystal_size_min 0.1
_refine_diff_density_max 0.650
_refine_diff_density_min -0.487
_refine_diff_density_rms 0.066
_refine_ls_extinction_method none
_refine_ls_goodness_of_fit_ref 1.042
_refine_ls_hydrogen_treatment constr
_refine_ls_matrix_type full
_refine_ls_number_parameters 851
_refine_ls_number_reflns 16126
_refine_ls_number_restraints 361
_refine_ls_restrained_S_all 1.035
_refine_ls_R_factor_all 0.0358
_refine_ls_R_factor_gt 0.0257
_refine_ls_shift/su_max 0.005
_refine_ls_shift/su_mean 0.000
_refine_ls_structure_factor_coef Fsqd
_refine_ls_weighting_details 'calc w=1/[\s^2^(Fo^2^)+(0.0228P)^2^+4.9847P] where P=(Fo^2^+2Fc^2^)/3'
_refine_ls_weighting_scheme calc
_refine_ls_wR_factor_gt 0.0561
_refine_ls_wR_factor_ref 0.0609
_reflns_number_gt 13617
_reflns_number_total 16126
_reflns_threshold_expression >2sigma(I)
_cod_data_source_file ja207538g_si_002.cif
_cod_data_source_block p21c
_cod_database_code 4107058

loop_
_symmetry_equiv_pos_as_xyz
'x, y, z'
'-x, y+1/2, -z+1/2'
'-x, -y, -z'
'x, -y-1/2, z-1/2'

loop_
_atom_site_label
_atom_site_type_symbol
_atom_site_fract_x
_atom_site_fract_y
_atom_site_fract_z
_atom_site_U_iso_or_equiv
_atom_site_adp_type
_atom_site_occupancy
_atom_site_symmetry_multiplicity
_atom_site_calc_flag
_atom_site_refinement_flags
_atom_site_disorder_assembly
_atom_site_disorder_group
C1 C 1.25059(14) 0.65309(14) 0.20221(11) 0.0402(6) Uani 1 1 d . . .
H1 H 1.2974 0.6235 0.1932 0.048 Uiso 1 1 calc R . .
C2 C 1.20389(13) 0.62478(13) 0.24170(10) 0.0336(5) Uani 1 1 d . A .
H2 H 1.2190 0.5755 0.2596 0.040 Uiso 1 1 calc R . .
C3 C 1.13514(12) 0.66697(12) 0.25573(8) 0.0234(4) Uani 1 1 d D . .
C4 C 1.11413(11) 0.74013(11) 0.22874(7) 0.0180(4) Uani 1 1 d D A .
C5 C 1.16103(12) 0.76918(12) 0.18856(8) 0.0239(4) Uani 1 1 d . . .
C6 C 1.22901(14) 0.72427(13) 0.17599(10) 0.0350(5) Uani 1 1 d . A .
H6 H 1.2611 0.7432 0.1487 0.042 Uiso 1 1 calc R . .
C7A C 1.0816(5) 0.6355(4) 0.29868(19) 0.0232(14) Uani 0.717(15) 1 d PDU A 1
H7A H 1.0241 0.6532 0.2888 0.028 Uiso 0.717(15) 1 calc PR A 1
C8A C 1.0820(4) 0.5423(4) 0.3030(3) 0.0391(15) Uani 0.717(15) 1 d PDU A 1
H8AA H 1.0671 0.5186 0.2679 0.059 Uiso 0.717(15) 1 calc PR A 1
H8AB H 1.0424 0.5252 0.3280 0.059 Uiso 0.717(15) 1 calc PR A 1
H8AC H 1.1367 0.5237 0.3159 0.059 Uiso 0.717(15) 1 calc PR A 1
C9A C 1.1089(4) 0.6743(4) 0.35173(17) 0.0462(15) Uani 0.717(15) 1 d PDU A 1
H9AA H 1.0756 0.6532 0.3793 0.069 Uiso 0.717(15) 1 calc PR A 1
H9AB H 1.1023 0.7335 0.3491 0.069 Uiso 0.717(15) 1 calc PR A 1
H9AC H 1.1665 0.6612 0.3611 0.069 Uiso 0.717(15) 1 calc PR A 1
C7B C 1.0931(13) 0.6348(13) 0.3027(5) 0.038(5) Uani 0.283(15) 1 d PDU A 2
H7B H 1.0459 0.6719 0.3076 0.046 Uiso 0.283(15) 1 calc PR A 2
C8B C 1.0572(10) 0.5499(11) 0.2917(9) 0.046(4) Uani 0.283(15) 1 d PDU A 2
H8B1 H 1.0230 0.5347 0.3203 0.069 Uiso 0.283(15) 1 calc PR A 2
H8B2 H 1.1017 0.5104 0.2900 0.069 Uiso 0.283(15) 1 calc PR A 2
H8B3 H 1.0240 0.5503 0.2576 0.069 Uiso 0.283(15) 1 calc PR A 2
C9B C 1.1455(11) 0.6345(13) 0.3552(4) 0.058(5) Uani 0.283(15) 1 d PDU A 2
H9B1 H 1.1129 0.6152 0.3837 0.087 Uiso 0.283(15) 1 calc PR A 2
H9B2 H 1.1650 0.6899 0.3634 0.087 Uiso 0.283(15) 1 calc PR A 2
H9B3 H 1.1925 0.5983 0.3524 0.087 Uiso 0.283(15) 1 calc PR A 2
C10 C 1.13858(13) 0.84737(13) 0.15855(9) 0.0304(5) Uani 1 1 d . A .
H10 H 1.1003 0.8786 0.1799 0.036 Uiso 1 1 calc R . .
C11 C 1.21258(16) 0.90108(14) 0.15169(10) 0.0390(6) Uani 1 1 d . . .
H11A H 1.2428 0.9093 0.1863 0.059 Uiso 1 1 calc R A .
H11B H 1.1944 0.9538 0.1370 0.059 Uiso 1 1 calc R . .
H11C H 1.2482 0.8747 0.1273 0.059 Uiso 1 1 calc R . .
C12 C 1.09409(18) 0.82939(18) 0.10425(12) 0.0550(8) Uani 1 1 d . . .
H12A H 1.0788 0.8807 0.0864 0.082 Uiso 1 1 calc R A .
H12B H 1.0448 0.7974 0.1091 0.082 Uiso 1 1 calc R . .
H12C H 1.1302 0.7985 0.0825 0.082 Uiso 1 1 calc R . .
C13 C 0.70983(10) 0.53658(11) 0.21259(7) 0.0162(3) Uani 1 1 d . . .
C14 C 0.66069(11) 0.46872(11) 0.19855(8) 0.0203(4) Uani 1 1 d . . .
C15 C 0.60315(12) 0.44483(12) 0.23369(8) 0.0242(4) Uani 1 1 d . . .
H15 H 0.5690 0.3994 0.2249 0.029 Uiso 1 1 calc R . .
C16 C 0.59488(12) 0.48577(12) 0.28085(8) 0.0235(4) Uani 1 1 d . . .
H16 H 0.5555 0.4683 0.3042 0.028 Uiso 1 1 calc R . .
C17 C 0.64408(11) 0.55220(12) 0.29398(8) 0.0214(4) Uani 1 1 d . . .
H17 H 0.6376 0.5805 0.3263 0.026 Uiso 1 1 calc R . .
C18 C 0.70319(11) 0.57857(11) 0.26078(7) 0.0174(4) Uani 1 1 d . . .
C19 C 0.66515(13) 0.42231(13) 0.14634(9) 0.0290(5) Uani 1 1 d . . .
H19 H 0.7150 0.4414 0.1295 0.035 Uiso 1 1 calc R . .
C20 C 0.59129(15) 0.44176(17) 0.10806(10) 0.0455(7) Uani 1 1 d . . .
H20A H 0.5411 0.4271 0.1245 0.068 Uiso 1 1 calc R . .
H20B H 0.5946 0.4106 0.0751 0.068 Uiso 1 1 calc R . .
H20C H 0.5906 0.5001 0.0999 0.068 Uiso 1 1 calc R . .
C21 C 0.67402(19) 0.33012(14) 0.15590(12) 0.0502(7) Uani 1 1 d . . .
H21A H 0.6236 0.3088 0.1691 0.075 Uiso 1 1 calc R . .
H21B H 0.7199 0.3199 0.1823 0.075 Uiso 1 1 calc R . .
H21C H 0.6841 0.3030 0.1224 0.075 Uiso 1 1 calc R . .
C22 C 0.76138(12) 0.64789(11) 0.27732(7) 0.0202(4) Uani 1 1 d . . .
H22 H 0.7706 0.6806 0.2448 0.024 Uiso 1 1 calc R . .
C23 C 0.84464(12) 0.61503(13) 0.30016(9) 0.0291(5) Uani 1 1 d . . .
H23A H 0.8374 0.5841 0.3327 0.044 Uiso 1 1 calc R . .
H23B H 0.8819 0.6607 0.3084 0.044 Uiso 1 1 calc R . .
H23C H 0.8676 0.5794 0.2739 0.044 Uiso 1 1 calc R . .
C24 C 0.72846(13) 0.70517(12) 0.31848(8) 0.0261(4) Uani 1 1 d . . .
H24A H 0.6752 0.7265 0.3048 0.039 Uiso 1 1 calc R . .
H24B H 0.7667 0.7504 0.3254 0.039 Uiso 1 1 calc R . .
H24C H 0.7224 0.6753 0.3516 0.039 Uiso 1 1 calc R . .
C25 C 0.74795(11) 0.80080(11) -0.00993(7) 0.0184(4) Uani 1 1 d . . .
C26 C 0.79057(12) 0.87489(12) -0.01438(7) 0.0212(4) Uani 1 1 d . . .
C27 C 0.75035(13) 0.93887(12) -0.04172(8) 0.0266(4) Uani 1 1 d . . .
H27 H 0.7784 0.9889 -0.0456 0.032 Uiso 1 1 calc R . .
C28 C 0.67077(14) 0.93134(13) -0.06323(8) 0.0301(5) Uani 1 1 d . . .
H28 H 0.6445 0.9759 -0.0815 0.036 Uiso 1 1 calc R . .
C29 C 0.62968(13) 0.85908(14) -0.05820(8) 0.0286(5) Uani 1 1 d . . .
H29 H 0.5748 0.8546 -0.0728 0.034 Uiso 1 1 calc R . .
C30 C 0.66689(12) 0.79213(13) -0.03206(7) 0.0225(4) Uani 1 1 d . . .
C31 C 0.87797(12) 0.88943(13) 0.00880(8) 0.0268(4) Uani 1 1 d . . .
H31 H 0.8973 0.8396 0.0288 0.032 Uiso 1 1 calc R . .
C32 C 0.88330(15) 0.96219(14) 0.04721(9) 0.0351(5) Uani 1 1 d . . .
H32A H 0.8691 1.0123 0.0275 0.053 Uiso 1 1 calc R . .
H32B H 0.9391 0.9666 0.0639 0.053 Uiso 1 1 calc R . .
H32C H 0.8451 0.9541 0.0748 0.053 Uiso 1 1 calc R . .
C33 C 0.93524(15) 0.90524(16) -0.03605(11) 0.0422(6) Uani 1 1 d . . .
H33A H 0.9283 0.8618 -0.0627 0.063 Uiso 1 1 calc R . .
H33B H 0.9921 0.9061 -0.0210 0.063 Uiso 1 1 calc R . .
H33C H 0.9216 0.9578 -0.0529 0.063 Uiso 1 1 calc R . .
C34 C 0.62247(12) 0.71144(14) -0.03128(8) 0.0279(4) Uani 1 1 d . . .
H34 H 0.6562 0.6741 -0.0071 0.034 Uiso 1 1 calc R . .
C35 C 0.61627(15) 0.67304(15) -0.08708(9) 0.0384(6) Uani 1 1 d . . .
H35A H 0.5813 0.7069 -0.1114 0.058 Uiso 1 1 calc R . .
H35B H 0.5926 0.6184 -0.0853 0.058 Uiso 1 1 calc R . .
H35C H 0.6709 0.6693 -0.1001 0.058 Uiso 1 1 calc R . .
C36 C 0.53860(15) 0.71856(19) -0.00941(11) 0.0492(7) Uani 1 1 d . . .
H36A H 0.5443 0.7444 0.0257 0.074 Uiso 1 1 calc R . .
H36B H 0.5150 0.6641 -0.0063 0.074 Uiso 1 1 calc R . .
H36C H 0.5027 0.7516 -0.0337 0.074 Uiso 1 1 calc R . .
C37 C 0.59418(11) 0.86641(11) 0.15613(7) 0.0181(4) Uani 1 1 d . . .
C38 C 0.53680(11) 0.80255(11) 0.15699(8) 0.0207(4) Uani 1 1 d . . .
C39 C 0.46493(12) 0.80992(12) 0.12404(9) 0.0263(4) Uani 1 1 d . . .
H39 H 0.4248 0.7683 0.1243 0.032 Uiso 1 1 calc R . .
C40 C 0.45073(12) 0.87640(13) 0.09098(8) 0.0279(4) Uani 1 1 d . . .
H40 H 0.4020 0.8793 0.0682 0.033 Uiso 1 1 calc R . .
C41 C 0.50729(12) 0.93856(12) 0.09107(8) 0.0250(4) Uani 1 1 d . . .
H41 H 0.4969 0.9840 0.0682 0.030 Uiso 1 1 calc R . .
C42 C 0.57952(11) 0.93586(12) 0.12413(7) 0.0206(4) Uani 1 1 d . . .
C43 C 0.63787(12) 1.00809(12) 0.12497(8) 0.0241(4) Uani 1 1 d . . .
H43 H 0.6885 0.9929 0.1474 0.029 Uiso 1 1 calc R . .
C44 C 0.60036(14) 1.08332(13) 0.15029(10) 0.0343(5) Uani 1 1 d . . .
H44A H 0.5518 1.1008 0.1282 0.051 Uiso 1 1 calc R . .
H44B H 0.6406 1.1275 0.1528 0.051 Uiso 1 1 calc R . .
H44C H 0.5849 1.0694 0.1860 0.051 Uiso 1 1 calc R . .
C45 C 0.66269(15) 1.02886(16) 0.06929(10) 0.0400(6) Uani 1 1 d . . .
H45A H 0.6854 0.9804 0.0533 0.060 Uiso 1 1 calc R . .
H45B H 0.7039 1.0721 0.0718 0.060 Uiso 1 1 calc R . .
H45C H 0.6146 1.0474 0.0471 0.060 Uiso 1 1 calc R . .
C46 C 0.55024(11) 0.72880(11) 0.19341(8) 0.0219(4) Uani 1 1 d . . .
H46 H 0.6105 0.7217 0.2013 0.026 Uiso 1 1 calc R . .
C47 C 0.51611(13) 0.64990(12) 0.16819(9) 0.0292(5) Uani 1 1 d . . .
H47A H 0.5347 0.6035 0.1904 0.044 Uiso 1 1 calc R . .
H47B H 0.5355 0.6437 0.1326 0.044 Uiso 1 1 calc R . .
H47C H 0.4563 0.6519 0.1654 0.044 Uiso 1 1 calc R . .
C48 C 0.51191(13) 0.74243(13) 0.24652(9) 0.0292(5) Uani 1 1 d . . .
H48A H 0.4531 0.7517 0.2397 0.044 Uiso 1 1 calc R . .
H48B H 0.5372 0.7900 0.2646 0.044 Uiso 1 1 calc R . .
H48C H 0.5211 0.6942 0.2691 0.044 Uiso 1 1 calc R . .
C49 C 0.82940(11) 0.83406(10) 0.22811(7) 0.0150(3) Uani 1 1 d . . .
C50 C 0.77270(10) 0.87963(10) 0.25650(7) 0.0151(3) Uani 1 1 d . . .
C51 C 0.79593(11) 0.91573(11) 0.30586(7) 0.0182(4) Uani 1 1 d . . .
H51 H 0.7578 0.9476 0.3234 0.022 Uiso 1 1 calc R . .
C52 C 0.87407(11) 0.90490(11) 0.32881(7) 0.0196(4) Uani 1 1 d . . .
H52 H 0.8900 0.9295 0.3621 0.024 Uiso 1 1 calc R . .
C53 C 0.92959(11) 0.85783(11) 0.30318(7) 0.0186(4) Uani 1 1 d . . .
H53 H 0.9824 0.8484 0.3202 0.022 Uiso 1 1 calc R . .
C54 C 0.90918(10) 0.82411(10) 0.25281(7) 0.0154(3) Uani 1 1 d . . .
C55 C 0.97465(11) 0.77596(10) 0.22859(7) 0.0165(3) Uani 1 1 d . A .
C56 C 0.94919(11) 0.71420(12) 0.18651(8) 0.0243(4) Uani 1 1 d . . .
H56A H 0.9353 0.7420 0.1526 0.036 Uiso 1 1 calc R . .
H56B H 0.9014 0.6842 0.1970 0.036 Uiso 1 1 calc R . .
H56C H 0.9942 0.6761 0.1824 0.036 Uiso 1 1 calc R . .
C57 C 0.68924(11) 0.88878(10) 0.23291(7) 0.0162(3) Uani 1 1 d . . .
C58 C 0.62702(11) 0.93477(12) 0.26233(8) 0.0215(4) Uani 1 1 d . . .
H58A H 0.5740 0.9333 0.2416 0.032 Uiso 1 1 calc R . .
H58B H 0.6447 0.9914 0.2673 0.032 Uiso 1 1 calc R . .
H58C H 0.6220 0.9094 0.2971 0.032 Uiso 1 1 calc R . .
C59 C 0.84360(10) 0.61384(10) 0.08922(7) 0.0148(3) Uani 1 1 d . . .
C60 C 0.88425(11) 0.63486(11) 0.04378(7) 0.0179(4) Uani 1 1 d . . .
C61 C 0.95952(12) 0.59960(12) 0.03496(8) 0.0257(4) Uani 1 1 d . . .
H61 H 0.9869 0.6147 0.0046 0.031 Uiso 1 1 calc R . .
C62 C 0.99456(13) 0.54251(13) 0.07045(9) 0.0287(5) Uani 1 1 d . . .
H62 H 1.0465 0.5200 0.0648 0.034 Uiso 1 1 calc R . .
C63 C 0.95390(12) 0.51836(12) 0.11395(8) 0.0235(4) Uani 1 1 d . . .
H63 H 0.9773 0.4781 0.1375 0.028 Uiso 1 1 calc R . .
C64 C 0.87855(11) 0.55308(11) 0.12329(7) 0.0168(3) Uani 1 1 d . . .
C65 C 0.84610(11) 0.69544(11) 0.00609(7) 0.0183(4) Uani 1 1 d . . .
C66 C 0.88000(14) 0.70465(14) -0.04755(8) 0.0320(5) Uani 1 1 d . . .
H66A H 0.8455 0.7422 -0.0696 0.048 Uiso 1 1 calc R . .
H66B H 0.8808 0.6514 -0.0651 0.048 Uiso 1 1 calc R . .
H66C H 0.9357 0.7263 -0.0429 0.048 Uiso 1 1 calc R . .
C67 C 0.83221(11) 0.52628(11) 0.16774(7) 0.0166(3) Uani 1 1 d . . .
C68 C 0.86126(12) 0.45331(12) 0.20022(8) 0.0250(4) Uani 1 1 d . . .
H68A H 0.8242 0.4436 0.2283 0.038 Uiso 1 1 calc R . .
H68B H 0.9165 0.4635 0.2164 0.038 Uiso 1 1 calc R . .
H68C H 0.8619 0.4054 0.1771 0.038 Uiso 1 1 calc R . .
N1 N 1.04889(9) 0.78804(9) 0.24625(6) 0.0168(3) Uani 1 1 d . . .
N2 N 0.67277(9) 0.85795(9) 0.18539(6) 0.0158(3) Uani 1 1 d . . .
N3 N 0.78395(9) 0.73478(9) 0.02087(6) 0.0169(3) Uani 1 1 d . . .
N4 N 0.76531(9) 0.56583(9) 0.17538(6) 0.0153(3) Uani 1 1 d . . .
Sn1 Sn 0.725275(7) 0.661035(7) 0.105230(5) 0.01527(3) Uani 1 1 d . . .
Sn2 Sn 0.781954(7) 0.818195(7) 0.145192(5) 0.01487(3) Uani 1 1 d . . .
C1A C 0.1483(5) 0.8130(5) 0.4597(4) 0.090(3) Uani 0.722(3) 1 d PDU B 3
H1A1 H 0.1327 0.7564 0.4658 0.134 Uiso 0.722(3) 1 calc PR B 3
H1A2 H 0.1852 0.8151 0.4309 0.134 Uiso 0.722(3) 1 calc PR B 3
H1A3 H 0.0993 0.8453 0.4497 0.134 Uiso 0.722(3) 1 calc PR B 3
C2A C 0.1923(3) 0.8483(3) 0.5113(2) 0.0645(12) Uani 0.722(3) 1 d PDU B 3
H2A1 H 0.1553 0.8453 0.5405 0.077 Uiso 0.722(3) 1 calc PR B 3
H2A2 H 0.2413 0.8152 0.5216 0.077 Uiso 0.722(3) 1 calc PR B 3
C3A C 0.2172(3) 0.9351(2) 0.50352(17) 0.0521(10) Uani 0.722(3) 1 d PDU B 3
H3A1 H 0.1682 0.9662 0.4902 0.063 Uiso 0.722(3) 1 calc PR B 3
H3A2 H 0.2563 0.9365 0.4755 0.063 Uiso 0.722(3) 1 calc PR B 3
C4A C 0.2555(4) 0.9776(4) 0.5520(4) 0.0616(19) Uani 0.722(3) 1 d PDU B 3
H4A1 H 0.2180 0.9737 0.5808 0.074 Uiso 0.722(3) 1 calc PR B 3
H4A2 H 0.2620 1.0360 0.5435 0.074 Uiso 0.722(3) 1 calc PR B 3
C5A C 0.3399(3) 0.9426(3) 0.5723(2) 0.0704(14) Uani 0.722(3) 1 d PDU B 3
H5A1 H 0.3611 0.9728 0.6039 0.106 Uiso 0.722(3) 1 calc PR B 3
H5A2 H 0.3780 0.9479 0.5444 0.106 Uiso 0.722(3) 1 calc PR B 3
H5A3 H 0.3340 0.8850 0.5814 0.106 Uiso 0.722(3) 1 calc PR B 3
C1B C 0.265(4) 0.722(2) 0.499(3) 0.097(14) Uani 0.076(5) 1 d PDU C 4
H1B1 H 0.2612 0.6827 0.5280 0.145 Uiso 0.076(5) 1 calc PR C 4
H1B2 H 0.3050 0.7031 0.4750 0.145 Uiso 0.076(5) 1 calc PR C 4
H1B3 H 0.2112 0.7270 0.4792 0.145 Uiso 0.076(5) 1 calc PR C 4
C2B C 0.291(3) 0.806(3) 0.523(2) 0.111(11) Uani 0.076(5) 1 d PDU C 4
H2B1 H 0.2831 0.8063 0.5610 0.134 Uiso 0.076(5) 1 calc PR C 4
H2B2 H 0.3507 0.8132 0.5189 0.134 Uiso 0.076(5) 1 calc PR C 4
C3B C 0.248(3) 0.878(2) 0.4975(17) 0.075(8) Uani 0.076(5) 1 d PDU C 4
H3B1 H 0.1902 0.8790 0.5070 0.089 Uiso 0.076(5) 1 calc PR C 4
H3B2 H 0.2478 0.8753 0.4583 0.089 Uiso 0.076(5) 1 calc PR C 4
C4B C 0.292(3) 0.954(3) 0.518(2) 0.089(9) Uani 0.076(5) 1 d PDU C 4
H4B1 H 0.3031 0.9889 0.4876 0.107 Uiso 0.076(5) 1 calc PR C 4
H4B2 H 0.3445 0.9381 0.5368 0.107 Uiso 0.076(5) 1 calc PR C 4
C5B C 0.241(4) 1.003(3) 0.5567(17) 0.072(13) Uani 0.076(5) 1 d PDU C 4
H5B1 H 0.2768 1.0420 0.5763 0.107 Uiso 0.076(5) 1 calc PR C 4
H5B2 H 0.2180 0.9652 0.5818 0.107 Uiso 0.076(5) 1 calc PR C 4
H5B3 H 0.1969 1.0316 0.5363 0.107 Uiso 0.076(5) 1 calc PR C 4
C1C C 0.227(2) 0.7360(17) 0.4873(16) 0.145(11) Uani 0.202(5) 1 d PDU D 5
H1C1 H 0.2153 0.6853 0.4678 0.218 Uiso 0.202(5) 1 calc PR D 5
H1C2 H 0.2263 0.7260 0.5256 0.218 Uiso 0.202(5) 1 calc PR D 5
H1C3 H 0.2813 0.7560 0.4796 0.218 Uiso 0.202(5) 1 calc PR D 5
C2C C 0.162(2) 0.8006(16) 0.4698(19) 0.111(9) Uani 0.202(5) 1 d PDU D 5
H2C1 H 0.1515 0.7976 0.4306 0.133 Uiso 0.202(5) 1 calc PR D 5
H2C2 H 0.1103 0.7855 0.4854 0.133 Uiso 0.202(5) 1 calc PR D 5
C3C C 0.1810(13) 0.8883(13) 0.4846(7) 0.092(5) Uani 0.202(5) 1 d PDU D 5
H3C1 H 0.1901 0.9209 0.4525 0.110 Uiso 0.202(5) 1 calc PR D 5
H3C2 H 0.1360 0.9130 0.5030 0.110 Uiso 0.202(5) 1 calc PR D 5
C4C C 0.2576(15) 0.8835(14) 0.5210(10) 0.107(6) Uani 0.202(5) 1 d PDU D 5
H4C1 H 0.3028 0.8636 0.5006 0.129 Uiso 0.202(5) 1 calc PR D 5
H4C2 H 0.2495 0.8433 0.5494 0.129 Uiso 0.202(5) 1 calc PR D 5
C5C C 0.2827(16) 0.9664(18) 0.5472(15) 0.109(10) Uani 0.202(5) 1 d PDU D 5
H5C1 H 0.3142 0.9979 0.5228 0.163 Uiso 0.202(5) 1 calc PR D 5
H5C2 H 0.3163 0.9567 0.5804 0.163 Uiso 0.202(5) 1 calc PR D 5
H5C3 H 0.2336 0.9968 0.5547 0.163 Uiso 0.202(5) 1 calc PR D 5

loop_
_atom_site_aniso_label
_atom_site_aniso_U_11
_atom_site_aniso_U_22
_atom_site_aniso_U_33
_atom_site_aniso_U_23
_atom_site_aniso_U_13
_atom_site_aniso_U_12
C1 0.0281(12) 0.0324(12) 0.0620(17) 0.0066(11) 0.0167(11) 0.0139(10)
C2 0.0289(11) 0.0265(11) 0.0459(14) 0.0081(10) 0.0067(10) 0.0108(9)
C3 0.0217(10) 0.0203(9) 0.0282(10) 0.0003(8) 0.0021(8) 0.0011(7)
C4 0.0133(8) 0.0177(9) 0.0228(10) -0.0029(7) -0.0002(7) -0.0007(7)
C5 0.0224(10) 0.0205(9) 0.0290(11) 0.0001(8) 0.0043(8) 0.0014(8)
C6 0.0295(11) 0.0305(12) 0.0477(14) 0.0061(10) 0.0195(10) 0.0056(9)
C7A 0.025(3) 0.022(3) 0.024(2) 0.0064(18) 0.0051(17) 0.002(2)
C8A 0.040(4) 0.0256(19) 0.053(3) 0.0108(18) 0.016(3) 0.000(2)
C9A 0.063(3) 0.048(3) 0.029(2) -0.0015(18) 0.013(2) -0.006(2)
C7B 0.024(7) 0.028(7) 0.061(10) 0.010(7) 0.000(6) 0.019(5)
C8B 0.019(7) 0.048(8) 0.073(11) -0.010(7) 0.012(6) 0.000(5)
C9B 0.070(9) 0.065(10) 0.039(6) 0.015(6) 0.000(5) -0.028(8)
C10 0.0317(11) 0.0279(11) 0.0333(12) 0.0087(9) 0.0140(9) 0.0074(9)
C11 0.0508(15) 0.0255(11) 0.0423(14) 0.0028(10) 0.0144(11) -0.0048(10)
C12 0.0487(16) 0.0567(18) 0.0570(18) 0.0237(14) -0.0125(14) -0.0078(13)
C13 0.0147(8) 0.0164(8) 0.0179(9) 0.0038(7) 0.0037(7) 0.0001(7)
C14 0.0197(9) 0.0181(9) 0.0237(10) -0.0007(7) 0.0058(7) -0.0023(7)
C15 0.0206(10) 0.0226(10) 0.0303(11) 0.0000(8) 0.0071(8) -0.0074(8)
C16 0.0190(9) 0.0281(10) 0.0246(10) 0.0052(8) 0.0092(8) -0.0037(8)
C17 0.0218(9) 0.0249(10) 0.0183(9) 0.0011(7) 0.0067(7) -0.0010(8)
C18 0.0169(9) 0.0172(9) 0.0182(9) 0.0031(7) 0.0021(7) 0.0000(7)
C19 0.0320(11) 0.0254(10) 0.0310(11) -0.0092(9) 0.0116(9) -0.0118(9)
C20 0.0392(14) 0.0602(17) 0.0370(14) -0.0218(12) 0.0021(11) -0.0160(12)
C21 0.0726(19) 0.0245(12) 0.0581(17) -0.0136(11) 0.0342(15) -0.0114(12)
C22 0.0235(10) 0.0195(9) 0.0179(9) 0.0008(7) 0.0040(7) -0.0041(7)
C23 0.0246(10) 0.0297(11) 0.0325(12) 0.0001(9) -0.0003(9) -0.0068(8)
C24 0.0358(11) 0.0223(10) 0.0211(10) -0.0033(8) 0.0081(8) -0.0060(8)
C25 0.0205(9) 0.0224(9) 0.0126(8) 0.0006(7) 0.0041(7) 0.0035(7)
C26 0.0250(10) 0.0228(10) 0.0165(9) 0.0029(7) 0.0055(7) 0.0026(8)
C27 0.0385(12) 0.0216(10) 0.0201(10) 0.0038(8) 0.0051(9) 0.0047(8)
C28 0.0393(12) 0.0329(11) 0.0180(10) 0.0027(8) 0.0019(9) 0.0184(10)
C29 0.0232(10) 0.0435(13) 0.0185(10) 0.0004(9) -0.0021(8) 0.0107(9)
C30 0.0202(9) 0.0325(11) 0.0149(9) -0.0004(8) 0.0023(7) 0.0022(8)
C31 0.0261(10) 0.0245(10) 0.0299(11) 0.0070(8) 0.0026(8) -0.0047(8)
C32 0.0405(13) 0.0313(12) 0.0332(12) 0.0043(9) 0.0011(10) -0.0121(10)
C33 0.0330(13) 0.0433(14) 0.0518(16) 0.0083(12) 0.0126(11) -0.0065(11)
C34 0.0212(10) 0.0424(12) 0.0195(10) 0.0032(9) -0.0032(8) -0.0069(9)
C35 0.0409(13) 0.0441(14) 0.0298(12) -0.0038(10) -0.0002(10) -0.0133(11)
C36 0.0325(13) 0.074(2) 0.0425(15) -0.0030(14) 0.0110(11) -0.0141(13)
C37 0.0146(8) 0.0206(9) 0.0192(9) -0.0030(7) 0.0020(7) 0.0051(7)
C38 0.0163(9) 0.0212(9) 0.0248(10) -0.0049(8) 0.0029(7) 0.0042(7)
C39 0.0169(9) 0.0263(10) 0.0350(11) -0.0075(9) -0.0018(8) 0.0009(8)
C40 0.0185(10) 0.0329(11) 0.0312(11) -0.0060(9) -0.0051(8) 0.0077(8)
C41 0.0240(10) 0.0271(10) 0.0236(10) -0.0003(8) 0.0005(8) 0.0091(8)
C42 0.0178(9) 0.0236(10) 0.0206(9) -0.0025(7) 0.0035(7) 0.0045(7)
C43 0.0228(10) 0.0242(10) 0.0257(10) 0.0044(8) 0.0032(8) 0.0044(8)
C44 0.0343(12) 0.0228(10) 0.0458(14) -0.0018(9) 0.0034(10) 0.0022(9)
C45 0.0416(14) 0.0434(14) 0.0363(13) 0.0068(11) 0.0114(11) -0.0032(11)
C46 0.0167(9) 0.0193(9) 0.0302(11) 0.0005(8) 0.0038(8) 0.0025(7)
C47 0.0230(10) 0.0243(10) 0.0409(13) -0.0033(9) 0.0060(9) -0.0014(8)
C48 0.0311(11) 0.0255(10) 0.0320(12) 0.0001(9) 0.0092(9) 0.0029(9)
C49 0.0170(8) 0.0125(8) 0.0158(8) 0.0005(6) 0.0028(7) -0.0024(6)
C50 0.0160(8) 0.0135(8) 0.0160(8) 0.0008(6) 0.0033(7) -0.0006(6)
C51 0.0195(9) 0.0180(9) 0.0177(9) -0.0026(7) 0.0058(7) -0.0021(7)
C52 0.0204(9) 0.0215(9) 0.0172(9) -0.0043(7) 0.0035(7) -0.0052(7)
C53 0.0165(9) 0.0195(9) 0.0196(9) -0.0007(7) 0.0008(7) -0.0031(7)
C54 0.0154(8) 0.0130(8) 0.0179(9) 0.0003(6) 0.0024(7) -0.0020(6)
C55 0.0170(9) 0.0143(8) 0.0181(9) -0.0002(7) 0.0015(7) -0.0008(7)
C56 0.0148(9) 0.0249(10) 0.0326(11) -0.0119(8) -0.0014(8) 0.0015(7)
C57 0.0163(8) 0.0136(8) 0.0192(9) 0.0003(7) 0.0039(7) -0.0001(7)
C58 0.0181(9) 0.0239(10) 0.0231(10) -0.0051(8) 0.0043(7) 0.0038(7)
C59 0.0170(8) 0.0133(8) 0.0142(8) -0.0021(6) 0.0019(7) -0.0010(6)
C60 0.0203(9) 0.0177(9) 0.0163(9) -0.0003(7) 0.0049(7) 0.0018(7)
C61 0.0277(10) 0.0280(10) 0.0231(10) 0.0056(8) 0.0135(8) 0.0066(8)
C62 0.0250(10) 0.0296(11) 0.0333(12) 0.0083(9) 0.0145(9) 0.0135(8)
C63 0.0235(10) 0.0213(9) 0.0265(10) 0.0060(8) 0.0073(8) 0.0064(8)
C64 0.0178(9) 0.0155(8) 0.0176(9) -0.0010(7) 0.0039(7) -0.0007(7)
C65 0.0222(9) 0.0195(9) 0.0137(8) -0.0001(7) 0.0037(7) 0.0006(7)
C66 0.0413(13) 0.0362(12) 0.0201(10) 0.0071(9) 0.0129(9) 0.0121(10)
C67 0.0181(9) 0.0162(8) 0.0155(8) 0.0012(7) 0.0017(7) -0.0004(7)
C68 0.0253(10) 0.0218(10) 0.0292(11) 0.0091(8) 0.0101(8) 0.0049(8)
N1 0.0155(7) 0.0160(7) 0.0189(8) -0.0005(6) 0.0012(6) 0.0001(6)
N2 0.0136(7) 0.0161(7) 0.0177(7) 0.0000(6) 0.0014(6) 0.0018(6)
N3 0.0179(7) 0.0172(7) 0.0153(7) 0.0009(6) -0.0003(6) -0.0020(6)
N4 0.0154(7) 0.0153(7) 0.0154(7) 0.0002(6) 0.0033(6) -0.0020(6)
Sn1 0.01311(6) 0.01696(6) 0.01573(6) -0.00207(4) 0.00093(4) 0.00047(4)
Sn2 0.01526(6) 0.01515(6) 0.01436(6) -0.00065(4) 0.00211(4) 0.00091(4)
C1A 0.081(4) 0.095(5) 0.096(7) -0.059(5) 0.029(4) -0.012(3)
C2A 0.081(4) 0.059(3) 0.054(3) -0.003(2) 0.011(3) -0.002(2)
C3A 0.055(3) 0.051(2) 0.049(2) 0.0126(19) 0.0001(19) 0.0008(19)
C4A 0.055(4) 0.054(3) 0.076(4) -0.014(3) 0.002(3) 0.007(3)
C5A 0.068(3) 0.070(3) 0.071(3) 0.006(3) -0.009(2) -0.004(2)
C1B 0.09(4) 0.125(16) 0.08(3) 0.02(2) 0.01(3) 0.06(3)
C2B 0.12(2) 0.129(16) 0.09(2) 0.03(2) 0.05(2) 0.02(2)
C3B 0.061(15) 0.116(14) 0.052(16) -0.006(13) 0.035(14) 0.004(13)
C4B 0.084(17) 0.121(15) 0.066(17) 0.001(16) 0.016(15) -0.002(15)
C5B 0.10(3) 0.10(3) 0.012(17) 0.017(15) -0.013(17) 0.02(3)
C1C 0.15(3) 0.168(18) 0.12(3) -0.02(2) 0.03(2) 0.014(17)
C2C 0.15(2) 0.100(13) 0.083(16) 0.014(13) 0.013(15) -0.034(13)
C3C 0.116(12) 0.116(11) 0.043(9) 0.012(9) 0.008(8) -0.041(10)
C4C 0.101(12) 0.127(13) 0.093(13) 0.016(11) 0.003(10) -0.024(11)
C5C 0.065(16) 0.171(19) 0.087(17) -0.063(15) -0.010(14) 0.036(14)

loop_
_atom_type_symbol
_atom_type_description
_atom_type_scat_dispersion_real
_atom_type_scat_dispersion_imag
_atom_type_scat_source
C C 0.0033 0.0016 'International Tables Vol C Tables 4.2.6.8 and 6.1.1.4'
H H 0.0000 0.0000 'International Tables Vol C Tables 4.2.6.8 and 6.1.1.4'
N N 0.0061 0.0033 'International Tables Vol C Tables 4.2.6.8 and 6.1.1.4'
Sn Sn -0.6537 1.4246 'International Tables Vol C Tables 4.2.6.8 and 6.1.1.4'

loop_
_geom_angle_atom_site_label_1
_geom_angle_atom_site_label_2
_geom_angle_atom_site_label_3
_geom_angle
C6 C1 C2 119.7(2)
C1 C2 C3 121.3(2)
C2 C3 C4 118.33(19)
C2 C3 C7B 116.9(10)
C4 C3 C7B 124.5(10)
C2 C3 C7A 122.0(4)
C4 C3 C7A 119.7(4)
C7B C3 C7A 7.8(10)
C5 C4 C3 120.71(17)
C5 C4 N1 120.17(17)
C3 C4 N1 118.87(17)
C6 C5 C4 118.52(19)
C6 C5 C10 120.09(19)
C4 C5 C10 121.39(17)
C1 C6 C5 121.4(2)
C9A C7A C8A 110.9(5)
C9A C7A C3 109.5(4)
C8A C7A C3 112.8(6)
C3 C7B C9B 114.8(12)
C3 C7B C8B 111.6(14)
C9B C7B C8B 109.9(13)
C5 C10 C11 112.39(19)
C5 C10 C12 111.25(19)
C11 C10 C12 109.9(2)
C14 C13 C18 121.66(16)
C14 C13 N4 118.73(16)
C18 C13 N4 119.53(16)
C15 C14 C13 117.73(17)
C15 C14 C19 118.97(17)
C13 C14 C19 123.26(16)
C16 C15 C14 121.57(18)
C15 C16 C17 119.75(17)
C16 C17 C18 121.39(18)
C17 C18 C13 117.87(17)
C17 C18 C22 121.15(17)
C13 C18 C22 120.91(16)
C20 C19 C14 110.62(18)
C20 C19 C21 111.5(2)
C14 C19 C21 111.53(19)
C18 C22 C24 113.49(16)
C18 C22 C23 111.10(16)
C24 C22 C23 108.18(17)
C30 C25 C26 120.92(17)
C30 C25 N3 118.34(17)
C26 C25 N3 120.56(16)
C27 C26 C25 118.04(18)
C27 C26 C31 117.81(18)
C25 C26 C31 124.15(17)
C28 C27 C26 121.6(2)
C29 C28 C27 119.78(19)
C28 C29 C30 121.51(19)
C29 C30 C25 118.14(19)
C29 C30 C34 120.11(18)
C25 C30 C34 121.62(18)
C26 C31 C32 111.68(18)
C26 C31 C33 110.68(18)
C32 C31 C33 108.74(18)
C30 C34 C36 112.7(2)
C30 C34 C35 110.22(17)
C36 C34 C35 111.31(19)
C42 C37 C38 121.78(17)
C42 C37 N2 118.55(16)
C38 C37 N2 119.49(16)
C39 C38 C37 117.47(18)
C39 C38 C46 120.24(18)
C37 C38 C46 122.26(17)
C40 C39 C38 121.54(19)
C41 C40 C39 120.08(19)
C40 C41 C42 121.18(19)
C41 C42 C37 117.88(18)
C41 C42 C43 119.17(17)
C37 C42 C43 122.94(17)
C42 C43 C45 111.86(18)
C42 C43 C44 111.09(16)
C45 C43 C44 110.11(18)
C38 C46 C47 113.04(17)
C38 C46 C48 110.96(16)
C47 C46 C48 108.86(16)
C54 C49 C50 117.16(16)
C54 C49 Sn2 130.95(13)
C50 C49 Sn2 110.04(12)
C51 C50 C49 121.47(16)
C51 C50 C57 120.01(16)
C49 C50 C57 118.53(16)
C52 C51 C50 119.88(17)
C51 C52 C53 119.93(17)
C52 C53 C54 121.36(17)
C53 C54 C49 120.08(16)
C53 C54 C55 116.59(16)
C49 C54 C55 123.29(16)
N1 C55 C54 117.97(16)
N1 C55 C56 123.73(16)
C54 C55 C56 118.26(15)
N2 C57 C50 117.02(16)
N2 C57 C58 122.87(16)
C50 C57 C58 120.07(16)
C64 C59 C60 118.14(16)
C64 C59 Sn1 118.08(12)
C60 C59 Sn1 123.50(13)
C61 C60 C59 120.41(17)
C61 C60 C65 120.79(16)
C59 C60 C65 118.80(16)
C62 C61 C60 120.30(18)
C63 C62 C61 120.14(18)
C62 C63 C64 120.18(18)
C63 C64 C59 120.69(17)
C63 C64 C67 121.49(17)
C59 C64 C67 117.79(16)
N3 C65 C60 117.23(16)
N3 C65 C66 124.35(17)
C60 C65 C66 118.38(16)
N4 C67 C64 117.05(16)
N4 C67 C68 123.45(16)
C64 C67 C68 119.44(16)
C55 N1 C4 121.62(16)
C57 N2 C37 122.95(15)
C57 N2 Sn2 114.41(12)
C37 N2 Sn2 121.06(11)
C65 N3 C25 121.74(15)
C65 N3 Sn1 110.03(12)
C25 N3 Sn1 127.66(11)
C67 N4 C13 120.83(15)
C67 N4 Sn1 113.59(11)
C13 N4 Sn1 122.90(11)
C59 Sn1 N4 72.88(6)
C59 Sn1 N3 68.41(6)
N4 Sn1 N3 141.01(5)
C59 Sn1 Sn2 96.63(5)
N4 Sn1 Sn2 105.11(4)
N3 Sn1 Sn2 75.42(4)
C49 Sn2 N2 76.72(6)
C49 Sn2 Sn1 121.26(4)
N2 Sn2 Sn1 99.87(4)
C3A C2A C1A 111.1(6)
C2A C3A C4A 116.0(5)
C3A C4A C5A 113.8(5)
C3B C2B C1B 115(2)
C2B C3B C4B 108(2)
C3B C4B C5B 112(2)
C3C C2C C1C 117.0(19)
C4C C3C C2C 104.4(16)
C3C C4C C5C 113.3(18)

loop_
_geom_bond_atom_site_label_1
_geom_bond_atom_site_label_2
_geom_bond_distance
C1 C6 1.376(3)
C1 C2 1.382(3)
C2 C3 1.393(3)
C3 C4 1.410(3)
C3 C7B 1.510(14)
C3 C7A 1.535(5)
C4 C5 1.402(3)
C4 N1 1.426(2)
C5 C6 1.394(3)
C5 C10 1.521(3)
C7A C9A 1.517(6)
C7A C8A 1.534(7)
C7B C9B 1.522(13)
C7B C8B 1.530(14)
C10 C11 1.522(3)
C10 C12 1.529(4)
C13 C14 1.405(3)
C13 C18 1.408(3)
C13 N4 1.439(2)
C14 C15 1.399(3)
C14 C19 1.527(3)
C15 C16 1.381(3)
C16 C17 1.382(3)
C17 C18 1.397(3)
C18 C22 1.524(3)
C19 C20 1.524(3)
C19 C21 1.539(3)
C22 C24 1.529(3)
C22 C23 1.539(3)
C25 C30 1.410(3)
C25 C26 1.412(3)
C25 N3 1.434(2)
C26 C27 1.395(3)
C26 C31 1.525(3)
C27 C28 1.381(3)
C28 C29 1.376(3)
C29 C30 1.398(3)
C30 C34 1.513(3)
C31 C32 1.536(3)
C31 C33 1.546(3)
C34 C36 1.526(3)
C34 C35 1.537(3)
C37 C42 1.407(3)
C37 C38 1.411(3)
C37 N2 1.442(2)
C38 C39 1.394(3)
C38 C46 1.525(3)
C39 C40 1.382(3)
C40 C41 1.380(3)
C41 C42 1.396(3)
C42 C43 1.524(3)
C43 C45 1.529(3)
C43 C44 1.540(3)
C46 C47 1.530(3)
C46 C48 1.538(3)
C49 C54 1.415(2)
C49 C50 1.428(2)
C49 Sn2 2.1880(19)
C50 C51 1.404(2)
C50 C57 1.458(2)
C51 C52 1.377(3)
C52 C53 1.391(3)
C53 C54 1.401(2)
C54 C55 1.501(2)
C55 N1 1.280(2)
C55 C56 1.503(2)
C57 N2 1.309(2)
C57 C58 1.509(2)
C59 C64 1.409(2)
C59 C60 1.411(2)
C59 Sn1 2.1575(18)
C60 C61 1.397(3)
C60 C65 1.481(3)
C61 C62 1.390(3)
C62 C63 1.384(3)
C63 C64 1.398(3)
C64 C67 1.469(2)
C65 N3 1.287(2)
C65 C66 1.508(3)
C67 N4 1.303(2)
C67 C68 1.508(2)
N2 Sn2 2.2228(16)
N3 Sn1 2.6879(17)
N4 Sn1 2.4129(16)
Sn1 Sn2 2.8981(9)
C1A C2A 1.550(8)
C2A C3A 1.500(6)
C3A C4A 1.502(8)
C4A C5A 1.551(8)
C1B C2B 1.557(18)
C2B C3B 1.495(17)
C3B C4B 1.507(17)
C4B C5B 1.547(18)
C1C C2C 1.549(17)
C2C C3C 1.514(16)
C3C C4C 1.500(16)
C4C C5C 1.554(17)

loop_
_geom_torsion_atom_site_label_1
_geom_torsion_atom_site_label_2
_geom_torsion_atom_site_label_3
_geom_torsion_atom_site_label_4
_geom_torsion
C6 C1 C2 C3 -0.1(4)
C1 C2 C3 C4 -0.3(3)
C1 C2 C3 C7B -174.6(7)
C1 C2 C3 C7A 178.7(3)
C2 C3 C4 C5 0.5(3)
C7B C3 C4 C5 174.2(7)
C7A C3 C4 C5 -178.6(3)
C2 C3 C4 N1 -173.81(18)
C7B C3 C4 N1 0.0(8)
C7A C3 C4 N1 7.1(4)
C3 C4 C5 C6 -0.2(3)
N1 C4 C5 C6 174.03(19)
C3 C4 C5 C10 179.17(19)
N1 C4 C5 C10 -6.6(3)
C2 C1 C6 C5 0.4(4)
C4 C5 C6 C1 -0.3(3)
C10 C5 C6 C1 -179.6(2)
C2 C3 C7A C9A 94.7(6)
C4 C3 C7A C9A -86.3(6)
C7B C3 C7A C9A 44(8)
C2 C3 C7A C8A -29.3(7)
C4 C3 C7A C8A 149.8(5)
C7B C3 C7A C8A -80(9)
C2 C3 C7B C9B 61.5(19)
C4 C3 C7B C9B -112.4(17)
C7A C3 C7B C9B -166(10)
C2 C3 C7B C8B -64.4(17)
C4 C3 C7B C8B 121.8(15)
C7A C3 C7B C8B 68(8)
C6 C5 C10 C11 -44.6(3)
C4 C5 C10 C11 136.1(2)
C6 C5 C10 C12 79.2(3)
C4 C5 C10 C12 -100.2(2)
C18 C13 C14 C15 1.3(3)
N4 C13 C14 C15 -175.62(17)
C18 C13 C14 C19 179.09(18)
N4 C13 C14 C19 2.2(3)
C13 C14 C15 C16 -0.5(3)
C19 C14 C15 C16 -178.34(19)
C14 C15 C16 C17 0.2(3)
C15 C16 C17 C18 -0.8(3)
C16 C17 C18 C13 1.6(3)
C16 C17 C18 C22 -175.49(18)
C14 C13 C18 C17 -1.9(3)
N4 C13 C18 C17 175.03(16)
C14 C13 C18 C22 175.24(17)
N4 C13 C18 C22 -7.9(3)
C15 C14 C19 C20 71.9(2)
C13 C14 C19 C20 -105.8(2)
C15 C14 C19 C21 -52.8(3)
C13 C14 C19 C21 129.5(2)
C17 C18 C22 C24 -23.6(2)
C13 C18 C22 C24 159.33(17)
C17 C18 C22 C23 98.5(2)
C13 C18 C22 C23 -78.5(2)
C30 C25 C26 C27 -0.6(3)
N3 C25 C26 C27 -175.58(16)
C30 C25 C26 C31 179.47(18)
N3 C25 C26 C31 4.5(3)
C25 C26 C27 C28 1.1(3)
C31 C26 C27 C28 -178.98(18)
C26 C27 C28 C29 -0.5(3)
C27 C28 C29 C30 -0.6(3)
C28 C29 C30 C25 1.0(3)
C28 C29 C30 C34 -174.83(19)
C26 C25 C30 C29 -0.4(3)
N3 C25 C30 C29 174.67(16)
C26 C25 C30 C34 175.37(17)
N3 C25 C30 C34 -9.5(3)
C27 C26 C31 C32 57.2(2)
C25 C26 C31 C32 -122.9(2)
C27 C26 C31 C33 -64.1(2)
C25 C26 C31 C33 115.8(2)
C29 C30 C34 C36 -55.0(3)
C25 C30 C34 C36 129.3(2)
C29 C30 C34 C35 70.0(2)
C25 C30 C34 C35 -105.7(2)
C42 C37 C38 C39 1.1(3)
N2 C37 C38 C39 -173.84(16)
C42 C37 C38 C46 -177.11(17)
N2 C37 C38 C46 7.9(3)
C37 C38 C39 C40 1.1(3)
C46 C38 C39 C40 179.41(18)
C38 C39 C40 C41 -1.8(3)
C39 C40 C41 C42 0.1(3)
C40 C41 C42 C37 2.1(3)
C40 C41 C42 C43 -176.71(18)
C38 C37 C42 C41 -2.7(3)
N2 C37 C42 C41 172.31(16)
C38 C37 C42 C43 176.05(17)
N2 C37 C42 C43 -8.9(3)
C41 C42 C43 C45 -55.2(2)
C37 C42 C43 C45 126.0(2)
C41 C42 C43 C44 68.3(2)
C37 C42 C43 C44 -110.5(2)
C39 C38 C46 C47 36.8(2)
C37 C38 C46 C47 -145.03(18)
C39 C38 C46 C48 -85.8(2)
C37 C38 C46 C48 92.3(2)
C54 C49 C50 C51 2.4(2)
Sn2 C49 C50 C51 -163.84(14)
C54 C49 C50 C57 -178.06(15)
Sn2 C49 C50 C57 15.69(19)
C49 C50 C51 C52 -2.5(3)
C57 C50 C51 C52 178.01(17)
C50 C51 C52 C53 -0.4(3)
C51 C52 C53 C54 3.3(3)
C52 C53 C54 C49 -3.3(3)
C52 C53 C54 C55 178.71(16)
C50 C49 C54 C53 0.4(2)
Sn2 C49 C54 C53 163.23(13)
C50 C49 C54 C55 178.30(15)
Sn2 C49 C54 C55 -18.9(3)
C53 C54 C55 N1 -20.3(2)
C49 C54 C55 N1 161.77(17)
C53 C54 C55 C56 157.49(17)
C49 C54 C55 C56 -20.5(3)
C51 C50 C57 N2 175.93(16)
C49 C50 C57 N2 -3.6(2)
C51 C50 C57 C58 -2.0(3)
C49 C50 C57 C58 178.51(16)
C64 C59 C60 C61 -3.8(3)
Sn1 C59 C60 C61 -177.63(14)
C64 C59 C60 C65 176.82(16)
Sn1 C59 C60 C65 3.0(2)
C59 C60 C61 C62 1.0(3)
C65 C60 C61 C62 -179.67(19)
C60 C61 C62 C63 1.9(3)
C61 C62 C63 C64 -1.9(3)
C62 C63 C64 C59 -1.0(3)
C62 C63 C64 C67 177.31(19)
C60 C59 C64 C63 3.9(3)
Sn1 C59 C64 C63 178.00(14)
C60 C59 C64 C67 -174.55(16)
Sn1 C59 C64 C67 -0.4(2)
C61 C60 C65 N3 -169.14(18)
C59 C60 C65 N3 10.2(3)
C61 C60 C65 C66 13.3(3)
C59 C60 C65 C66 -167.36(18)
C63 C64 C67 N4 175.58(17)
C59 C64 C67 N4 -6.0(2)
C63 C64 C67 C68 -7.3(3)
C59 C64 C67 C68 171.13(17)
C54 C55 N1 C4 174.58(16)
C56 C55 N1 C4 -3.1(3)
C5 C4 N1 C55 97.7(2)
C3 C4 N1 C55 -87.9(2)
C50 C57 N2 C37 -176.48(16)
C58 C57 N2 C37 1.3(3)
C50 C57 N2 Sn2 -10.7(2)
C58 C57 N2 Sn2 167.15(13)
C42 C37 N2 C57 87.2(2)
C38 C37 N2 C57 -97.6(2)
C42 C37 N2 Sn2 -77.65(19)
C38 C37 N2 Sn2 97.47(17)
C60 C65 N3 C25 173.13(16)
C66 C65 N3 C25 -9.5(3)
C60 C65 N3 Sn1 -14.9(2)
C66 C65 N3 Sn1 162.47(16)
C30 C25 N3 C65 116.2(2)
C26 C25 N3 C65 -68.7(2)
C30 C25 N3 Sn1 -54.2(2)
C26 C25 N3 Sn1 120.89(16)
C64 C67 N4 C13 170.62(15)
C68 C67 N4 C13 -6.4(3)
C64 C67 N4 Sn1 8.6(2)
C68 C67 N4 Sn1 -168.40(14)
C14 C13 N4 C67 -74.2(2)
C18 C13 N4 C67 108.8(2)
C14 C13 N4 Sn1 86.09(18)
C18 C13 N4 Sn1 -90.90(18)
C64 C59 Sn1 N4 3.44(12)
C60 C59 Sn1 N4 177.25(16)
C64 C59 Sn1 N3 178.69(15)
C60 C59 Sn1 N3 -7.50(13)
C64 C59 Sn1 Sn2 107.26(13)
C60 C59 Sn1 Sn2 -78.93(15)
C67 N4 Sn1 C59 -6.67(12)
C13 N4 Sn1 C59 -168.23(14)
C67 N4 Sn1 N3 -13.71(16)
C13 N4 Sn1 N3 -175.27(11)
C67 N4 Sn1 Sn2 -99.08(12)
C13 N4 Sn1 Sn2 99.36(13)
C65 N3 Sn1 C59 12.29(12)
C25 N3 Sn1 C59 -176.39(15)
C65 N3 Sn1 N4 19.52(16)
C25 N3 Sn1 N4 -169.15(12)
C65 N3 Sn1 Sn2 115.66(12)
C25 N3 Sn1 Sn2 -73.01(14)
C54 C49 Sn2 N2 -178.95(17)
C50 C49 Sn2 N2 -15.21(11)
C54 C49 Sn2 Sn1 87.44(16)
C50 C49 Sn2 Sn1 -108.81(11)
C57 N2 Sn2 C49 14.58(12)
C37 N2 Sn2 C49 -179.32(14)
C57 N2 Sn2 Sn1 134.59(12)
C37 N2 Sn2 Sn1 -59.31(13)
C59 Sn1 Sn2 C49 -83.36(7)
N4 Sn1 Sn2 C49 -9.36(6)
N3 Sn1 Sn2 C49 -148.96(6)
C59 Sn1 Sn2 N2 -163.75(6)
N4 Sn1 Sn2 N2 -89.74(6)
N3 Sn1 Sn2 N2 130.65(5)
C1A C2A C3A C4A 176.1(5)
C2A C3A C4A C5A 66.6(7)
C1B C2B C3B C4B -170(5)
C2B C3B C4B C5B -109(5)
C1C C2C C3C C4C -9(5)
C2C C3C C4C C5C -173(3)
